data_1550023
loop_
_publ_author_name
'Lam, Tsz Lung'
'Ka Chung, Tong'
'Yang, Chen'
'Kwong, Wai-Lun'
'Guan, Xiangguo'
'Li, Ming-De'
'Lo, Vanessa Kar-Yan'
'Chan, Sharon Lai-Fung'
'Phillips, David Lee'
'Lok, Chun-Nam'
'Che, Chi-Ming'

_publ_section_title
;
 Luminescent ruffled iridium(III) porphyrin complexes containing
 N-heterocyclic carbene ligands: structures, spectroscopies and potent
 antitumor activities under dark and light irradiation conditions
;
_journal_name_full 'Chemical Science'
_journal_paper_doi 10.1039/C8SC02920B
_journal_year 2018
_chemical_formula_moiety 'F6 P, C54 H76 Ir N8, C H2 Cl2'
_chemical_formula_sum 'C55 H78 Cl2 F6 Ir N8 P'
_chemical_formula_weight 1259.32
_chemical_name_systematic
;
 ? 
;
_space_group_crystal_system monoclinic
_space_group_IT_number 14
_space_group_name_Hall '-P 2ybc'
_space_group_name_H-M_alt 'P 1 21/c 1'
_symmetry_space_group_name_Hall '-P 2ybc'
_symmetry_space_group_name_H-M 'P 1 21/c 1'
_atom_sites_solution_hydrogens geom
_atom_sites_solution_primary direct
_atom_sites_solution_secondary difmap
_audit_creation_date 2012-05-18
_audit_creation_method
;
  Olex2 1.1
  (compiled Nov  1 2011 20:42:30, GUI svn.r3906)
;
_audit_update_record
;
2018-05-31 deposited with the CCDC.
2018-09-28 downloaded from the CCDC.
;
_cell_angle_alpha 90.00
_cell_angle_beta 97.044(3)
_cell_angle_gamma 90.00
_cell_formula_units_Z 4
_cell_length_a 15.8369(12)
_cell_length_b 16.9326(13)
_cell_length_c 21.2999(16)
_cell_measurement_reflns_used 418
_cell_measurement_temperature 100
_cell_measurement_theta_max 45
_cell_measurement_theta_min 3
_cell_volume 5668.7(7)
_computing_cell_refinement 'SADABS V2008/1 (Bruker AXS)'
_computing_data_reduction 'SAINT V7.68A (Bruker AXS, 2009)'
_computing_molecular_graphics
;
O. V. Dolomanov, L. J. Bourhis, R. J. Gildea, J. A. K. Howard and H. Puschmann,
OLEX2: a complete structure solution, refinement and analysis program.
J. Appl. Cryst. (2009). 42, 339-341.
;
_computing_publication_material
;
O. V. Dolomanov, L. J. Bourhis, R. J. Gildea, J. A. K. Howard and H. Puschmann,
OLEX2: a complete structure solution, refinement and analysis program.
J. Appl. Cryst. (2009). 42, 339-341.
;
_computing_structure_refinement
;
SHELXL, G.M. Sheldrick, Acta Cryst.
2008). A64, 112-122
;
_computing_structure_solution 'SHELXS-97 (Sheldrick, 1990)'
_diffrn_ambient_temperature 100
_diffrn_measured_fraction_theta_full 0.965
_diffrn_measured_fraction_theta_max 0.965
_diffrn_measurement_device_type 'Bruker APEX-II CCD'
_diffrn_measurement_method '\f and \w scans'
_diffrn_radiation_monochromator graphite
_diffrn_radiation_type 'CU K\a'
_diffrn_radiation_wavelength 1.54184
_diffrn_reflns_av_R_equivalents 0.0576
_diffrn_reflns_av_unetI/netI 0.0341
_diffrn_reflns_limit_h_max 18
_diffrn_reflns_limit_h_min -18
_diffrn_reflns_limit_k_max 10
_diffrn_reflns_limit_k_min -19
_diffrn_reflns_limit_l_max 24
_diffrn_reflns_limit_l_min -25
_diffrn_reflns_number 69982
_diffrn_reflns_theta_full 66.19
_diffrn_reflns_theta_max 66.19
_diffrn_reflns_theta_min 2.81
_diffrn_source 'fine-focus sealed tube'
_diffrn_source_current 60.0
_diffrn_source_power 2.4
_diffrn_source_voltage 40.0
_exptl_absorpt_coefficient_mu 6.219
_exptl_absorpt_correction_T_max 0.7528
_exptl_absorpt_correction_T_min 0.5383
_exptl_absorpt_correction_type multi-scan
_exptl_crystal_colour 'clear dark orange'
_exptl_crystal_colour_lustre clear
_exptl_crystal_colour_modifier dark
_exptl_crystal_colour_primary orange
_exptl_crystal_density_diffrn 1.476
_exptl_crystal_density_method 'not measured'
_exptl_crystal_description prism
_exptl_crystal_F_000 2576
_exptl_crystal_recrystallization_method DCM/Et2O/Hexane
_exptl_crystal_size_max 0.08
_exptl_crystal_size_mid 0.03
_exptl_crystal_size_min 0.03
_refine_diff_density_max 1.639
_refine_diff_density_min -1.723
_refine_diff_density_rms 0.155
_refine_ls_extinction_method none
_refine_ls_goodness_of_fit_ref 1.068
_refine_ls_hydrogen_treatment constr
_refine_ls_matrix_type full
_refine_ls_number_parameters 728
_refine_ls_number_reflns 9578
_refine_ls_number_restraints 0
_refine_ls_restrained_S_all 1.068
_refine_ls_R_factor_all 0.0529
_refine_ls_R_factor_gt 0.0454
_refine_ls_shift/su_max 0.001
_refine_ls_shift/su_mean 0.000
_refine_ls_structure_factor_coef Fsqd
_refine_ls_weighting_details 'calc w=1/[\s^2^(Fo^2^)+(0.0620P)^2^+29.7740P] where P=(Fo^2^+2Fc^2^)/3'
_refine_ls_weighting_scheme calc
_refine_ls_wR_factor_gt 0.1155
_refine_ls_wR_factor_ref 0.1256
_reflns_number_gt 8106
_reflns_number_total 9578
_reflns_threshold_expression >2sigma(I)
_cod_data_source_file c8sc02920b2.cif
_cod_data_source_block cxy16_0m
_cod_database_code 1550023

loop_
_space_group_symop_id
_space_group_symop_operation_xyz
1 'x, y, z'
2 '-x, y+1/2, -z+1/2'
3 '-x, -y, -z'
4 'x, -y-1/2, z-1/2'

loop_
_atom_site_label
_atom_site_type_symbol
_atom_site_fract_x
_atom_site_fract_y
_atom_site_fract_z
_atom_site_U_iso_or_equiv
_atom_site_adp_type
_atom_site_occupancy
_atom_site_symmetry_multiplicity
_atom_site_calc_flag
_atom_site_refinement_flags
_atom_site_disorder_assembly
_atom_site_disorder_group
F1 F 0.3239(4) 0.8827(4) 0.1478(4) 0.0340(17) Uani 0.50 1 d P A 1
F1A F 0.2557(14) 0.8778(6) 0.1460(4) 0.118(7) Uani 0.50 1 d P A 2
F2 F 0.3599(5) 0.8717(6) 0.2534(4) 0.0486(19) Uani 0.50 1 d P A 1
F2A F 0.3674(5) 0.8361(6) 0.2150(6) 0.076(3) Uani 0.50 1 d P A 2
F3 F 0.2264(5) 0.8395(5) 0.2654(3) 0.0471(19) Uani 0.50 1 d P A 1
F3A F 0.2915(7) 0.8496(5) 0.2932(4) 0.067(3) Uani 0.50 1 d P A 2
F4 F 0.1895(4) 0.8466(5) 0.1611(4) 0.050(2) Uani 0.50 1 d P A 1
F4A F 0.1804(6) 0.8903(6) 0.2310(6) 0.086(3) Uani 0.50 1 d P A 2
F5 F 0.2994(7) 0.7699(5) 0.1973(5) 0.057(2) Uani 0.50 1 d P A 1
F5A F 0.2448(7) 0.7749(5) 0.2116(5) 0.063(3) Uani 0.50 1 d P A 2
F6 F 0.2486(6) 0.9504(5) 0.2122(4) 0.0421(19) Uani 0.50 1 d P A 1
F6A F 0.3008(7) 0.9539(5) 0.2286(4) 0.052(2) Uani 0.50 1 d P A 2
P1 P 0.27497(9) 0.86171(8) 0.21212(8) 0.0330(3) Uani 1 1 d . . .
C1 C 0.9926(3) 0.8387(3) 0.0396(2) 0.0181(9) Uani 1 1 d . . .
H1 H 1.0408 0.8696 0.0330 0.022 Uiso 1 1 calc R . .
C2 C 0.9829(3) 0.7676(3) 0.0066(2) 0.0174(9) Uani 1 1 d . . .
C3 C 1.0469(3) 0.7264(3) -0.0245(2) 0.0212(10) Uani 1 1 d . . .
C4 C 1.0157(3) 0.6525(3) -0.0392(2) 0.0201(10) Uani 1 1 d . . .
C5 C 0.9302(3) 0.6489(3) -0.0215(2) 0.0167(9) Uani 1 1 d . . .
C6 C 0.8711(3) 0.5884(3) -0.0351(2) 0.0173(9) Uani 1 1 d . . .
H6 H 0.8924 0.5390 -0.0472 0.021 Uiso 1 1 calc R . .
C7 C 0.7824(3) 0.5937(3) -0.0326(2) 0.0173(9) Uani 1 1 d . . .
C8 C 0.7178(3) 0.5397(3) -0.0612(2) 0.0205(10) Uani 1 1 d . . .
C9 C 0.6406(3) 0.5744(3) -0.0575(2) 0.0204(10) Uani 1 1 d . . .
C10 C 0.6570(3) 0.6488(3) -0.0234(2) 0.0181(9) Uani 1 1 d . . .
C11 C 0.5966(3) 0.6978(3) -0.0011(2) 0.0198(10) Uani 1 1 d . . .
H11 H 0.5394 0.6918 -0.0199 0.024 Uiso 1 1 calc R . .
C12 C 0.6119(3) 0.7547(2) 0.0462(2) 0.0155(10) Uani 1 1 d . . .
C13 C 0.5505(3) 0.7905(3) 0.0831(2) 0.0225(10) Uani 1 1 d . . .
C14 C 0.5942(3) 0.8306(3) 0.1315(2) 0.0195(10) Uani 1 1 d . . .
C15 C 0.6836(3) 0.8253(3) 0.1230(2) 0.0164(9) Uani 1 1 d . . .
C16 C 0.7508(3) 0.8670(3) 0.1563(2) 0.0177(9) Uani 1 1 d . . .
H16 H 0.7400 0.8906 0.1950 0.021 Uiso 1 1 calc R . .
C17 C 0.8324(3) 0.8775(3) 0.1386(2) 0.0162(9) Uani 1 1 d . . .
C18 C 0.8946(3) 0.9353(3) 0.1631(2) 0.0198(10) Uani 1 1 d . . .
C19 C 0.9601(3) 0.9318(3) 0.1277(2) 0.0177(9) Uani 1 1 d . . .
C20 C 0.9399(3) 0.8698(3) 0.0813(2) 0.0157(9) Uani 1 1 d . . .
C21 C 1.1312(4) 0.7611(3) -0.0360(3) 0.0285(12) Uani 1 1 d . . .
H21A H 1.1504 0.7352 -0.0735 0.034 Uiso 1 1 calc R . .
H21B H 1.1234 0.8180 -0.0458 0.034 Uiso 1 1 calc R . .
C22 C 1.1995(4) 0.7521(3) 0.0191(4) 0.0415(17) Uani 1 1 d . . .
H22A H 1.2519 0.7774 0.0092 0.062 Uiso 1 1 calc R . .
H22B H 1.2102 0.6958 0.0276 0.062 Uiso 1 1 calc R . .
H22C H 1.1810 0.7771 0.0566 0.062 Uiso 1 1 calc R . .
C23 C 1.0593(3) 0.5875(3) -0.0713(3) 0.0274(11) Uani 1 1 d . . .
H23A H 1.0408 0.5360 -0.0559 0.033 Uiso 1 1 calc R . .
H23B H 1.1215 0.5919 -0.0591 0.033 Uiso 1 1 calc R . .
C24 C 1.0411(4) 0.5893(4) -0.1429(3) 0.0429(15) Uani 1 1 d . . .
H24A H 1.0730 0.5471 -0.1608 0.064 Uiso 1 1 calc R . .
H24B H 1.0584 0.6405 -0.1586 0.064 Uiso 1 1 calc R . .
H24C H 0.9800 0.5815 -0.1556 0.064 Uiso 1 1 calc R . .
C25 C 0.7341(3) 0.4603(3) -0.0886(3) 0.0268(11) Uani 1 1 d . . .
H25A H 0.6958 0.4214 -0.0720 0.032 Uiso 1 1 calc R . .
H25B H 0.7933 0.4445 -0.0734 0.032 Uiso 1 1 calc R . .
C26 C 0.7218(5) 0.4558(4) -0.1597(3) 0.0482(16) Uani 1 1 d . . .
H26A H 0.7588 0.4945 -0.1769 0.072 Uiso 1 1 calc R . .
H26B H 0.6623 0.4674 -0.1754 0.072 Uiso 1 1 calc R . .
H26C H 0.7362 0.4026 -0.1730 0.072 Uiso 1 1 calc R . .
C27 C 0.5534(3) 0.5447(3) -0.0820(2) 0.0255(11) Uani 1 1 d . . .
H27A H 0.5150 0.5530 -0.0493 0.031 Uiso 1 1 calc R . .
H27B H 0.5565 0.4872 -0.0898 0.031 Uiso 1 1 calc R . .
C28 C 0.5159(4) 0.5856(4) -0.1429(3) 0.0374(14) Uani 1 1 d . . .
H28A H 0.5497 0.5722 -0.1770 0.056 Uiso 1 1 calc R . .
H28B H 0.5167 0.6429 -0.1365 0.056 Uiso 1 1 calc R . .
H28C H 0.4571 0.5679 -0.1544 0.056 Uiso 1 1 calc R . .
C29 C 0.4548(3) 0.7805(3) 0.0701(3) 0.0289(11) Uani 1 1 d . . .
H29A H 0.4379 0.7770 0.0238 0.035 Uiso 1 1 calc R . .
H29B H 0.4266 0.8274 0.0859 0.035 Uiso 1 1 calc R . .
C30 C 0.4251(4) 0.7069(4) 0.1016(4) 0.0458(16) Uani 1 1 d . . .
H30A H 0.4498 0.6601 0.0839 0.069 Uiso 1 1 calc R . .
H30B H 0.3629 0.7037 0.0942 0.069 Uiso 1 1 calc R . .
H30C H 0.4436 0.7094 0.1472 0.069 Uiso 1 1 calc R . .
C31 C 0.5596(3) 0.8752(3) 0.1841(2) 0.0265(11) Uani 1 1 d . . .
H31A H 0.5998 0.8693 0.2233 0.032 Uiso 1 1 calc R . .
H31B H 0.5049 0.8510 0.1919 0.032 Uiso 1 1 calc R . .
C32 C 0.5453(4) 0.9629(3) 0.1707(3) 0.0355(13) Uani 1 1 d . . .
H32A H 0.5071 0.9695 0.1312 0.053 Uiso 1 1 calc R . .
H32B H 0.5999 0.9884 0.1667 0.053 Uiso 1 1 calc R . .
H32C H 0.5197 0.9873 0.2056 0.053 Uiso 1 1 calc R . .
C33 C 0.8830(3) 0.9910(3) 0.2168(2) 0.0237(10) Uani 1 1 d . . .
H33A H 0.9396 1.0076 0.2374 0.028 Uiso 1 1 calc R . .
H33B H 0.8540 0.9625 0.2486 0.028 Uiso 1 1 calc R . .
C34 C 0.8310(4) 1.0649(3) 0.1952(3) 0.0355(13) Uani 1 1 d . . .
H34A H 0.8596 1.0937 0.1639 0.053 Uiso 1 1 calc R . .
H34B H 0.8263 1.0990 0.2318 0.053 Uiso 1 1 calc R . .
H34C H 0.7741 1.0491 0.1762 0.053 Uiso 1 1 calc R . .
C35 C 1.0405(3) 0.9800(3) 0.1341(3) 0.0250(11) Uani 1 1 d . . .
H35A H 1.0547 0.9960 0.1789 0.030 Uiso 1 1 calc R . .
H35B H 1.0877 0.9469 0.1225 0.030 Uiso 1 1 calc R . .
C36 C 1.0333(4) 1.0526(4) 0.0933(4) 0.059(2) Uani 1 1 d . . .
H36A H 1.0114 1.0380 0.0499 0.089 Uiso 1 1 calc R . .
H36B H 1.0895 1.0769 0.0939 0.089 Uiso 1 1 calc R . .
H36C H 0.9943 1.0902 0.1096 0.089 Uiso 1 1 calc R . .
C37 C 0.8332(3) 0.6724(3) 0.1196(2) 0.0158(9) Uani 1 1 d . . .
C38 C 0.9037(3) 0.6115(3) 0.2061(2) 0.0200(10) Uani 1 1 d . . .
H38 H 0.9478 0.5976 0.2385 0.024 Uiso 1 1 calc R . .
C39 C 0.8248(3) 0.5824(3) 0.1981(2) 0.0191(10) Uani 1 1 d . . .
H39 H 0.8022 0.5434 0.2234 0.023 Uiso 1 1 calc R . .
C40 C 0.9919(3) 0.7042(3) 0.1529(2) 0.0193(10) Uani 1 1 d . . .
H40 H 0.9832 0.7428 0.1172 0.023 Uiso 1 1 calc R . .
C41 C 1.0571(3) 0.6434(3) 0.1369(2) 0.0262(11) Uani 1 1 d . . .
H41A H 1.0651 0.6035 0.1704 0.039 Uiso 1 1 calc R . .
H41B H 1.1114 0.6698 0.1335 0.039 Uiso 1 1 calc R . .
H41C H 1.0367 0.6180 0.0966 0.039 Uiso 1 1 calc R . .
C42 C 1.0221(4) 0.7507(3) 0.2136(3) 0.0268(13) Uani 1 1 d . . .
H42A H 0.9772 0.7872 0.2228 0.040 Uiso 1 1 calc R . .
H42B H 1.0734 0.7807 0.2076 0.040 Uiso 1 1 calc R . .
H42C H 1.0349 0.7139 0.2489 0.040 Uiso 1 1 calc R . .
C43 C 0.6938(3) 0.5970(3) 0.1240(2) 0.0200(10) Uani 1 1 d . . .
H43 H 0.6732 0.6304 0.0865 0.024 Uiso 1 1 calc R . .
C44 C 0.6911(4) 0.5111(3) 0.1029(3) 0.0297(12) Uani 1 1 d . . .
H44A H 0.7316 0.5030 0.0722 0.044 Uiso 1 1 calc R . .
H44B H 0.6336 0.4979 0.0833 0.044 Uiso 1 1 calc R . .
H44C H 0.7065 0.4769 0.1397 0.044 Uiso 1 1 calc R . .
C45 C 0.6365(3) 0.6124(3) 0.1753(3) 0.0286(11) Uani 1 1 d . . .
H45A H 0.6528 0.5773 0.2113 0.043 Uiso 1 1 calc R . .
H45B H 0.5771 0.6024 0.1583 0.043 Uiso 1 1 calc R . .
H45C H 0.6427 0.6675 0.1893 0.043 Uiso 1 1 calc R . .
C46 C 0.7702(3) 0.8244(3) -0.0407(2) 0.0165(9) Uani 1 1 d . . .
C47 C 0.7464(3) 0.8718(3) -0.1416(2) 0.0230(10) Uani 1 1 d . . .
H47 H 0.7437 0.8741 -0.1863 0.028 Uiso 1 1 calc R . .
C48 C 0.7255(3) 0.9292(3) -0.1036(2) 0.0223(10) Uani 1 1 d . . .
H48 H 0.7050 0.9803 -0.1162 0.027 Uiso 1 1 calc R . .
C49 C 0.7979(3) 0.7344(3) -0.1334(2) 0.0212(10) Uani 1 1 d . . .
H49 H 0.8147 0.6954 -0.0988 0.025 Uiso 1 1 calc R . .
C50 C 0.7227(4) 0.7003(3) -0.1758(3) 0.0312(12) Uani 1 1 d . . .
H50A H 0.6740 0.6951 -0.1518 0.047 Uiso 1 1 calc R . .
H50B H 0.7379 0.6483 -0.1911 0.047 Uiso 1 1 calc R . .
H50C H 0.7077 0.7356 -0.2120 0.047 Uiso 1 1 calc R . .
C51 C 0.8745(4) 0.7480(3) -0.1685(3) 0.0301(14) Uani 1 1 d . . .
H51A H 0.8599 0.7865 -0.2024 0.045 Uiso 1 1 calc R . .
H51B H 0.8911 0.6980 -0.1867 0.045 Uiso 1 1 calc R . .
H51C H 0.9220 0.7681 -0.1390 0.045 Uiso 1 1 calc R . .
C52 C 0.7208(3) 0.9523(3) 0.0102(2) 0.0209(10) Uani 1 1 d . . .
H52 H 0.7331 0.9218 0.0505 0.025 Uiso 1 1 calc R . .
C53 C 0.6268(3) 0.9747(3) 0.0022(3) 0.0308(12) Uani 1 1 d . . .
H53A H 0.6136 1.0062 -0.0364 0.046 Uiso 1 1 calc R . .
H53B H 0.6143 1.0056 0.0388 0.046 Uiso 1 1 calc R . .
H53C H 0.5920 0.9266 -0.0011 0.046 Uiso 1 1 calc R . .
C54 C 0.7794(4) 1.0240(3) 0.0144(3) 0.0304(12) Uani 1 1 d . . .
H54A H 0.8388 1.0065 0.0190 0.046 Uiso 1 1 calc R . .
H54B H 0.7695 1.0561 0.0511 0.046 Uiso 1 1 calc R . .
H54C H 0.7675 1.0556 -0.0242 0.046 Uiso 1 1 calc R . .
N1 N 0.8617(2) 0.8387(2) 0.08865(18) 0.0149(8) Uani 1 1 d . . .
N2 N 0.6923(2) 0.7780(2) 0.07180(18) 0.0164(8) Uani 1 1 d . . .
N3 N 0.7431(2) 0.6576(2) -0.00912(18) 0.0154(8) Uani 1 1 d . . .
N4 N 0.9119(2) 0.7194(2) 0.00606(17) 0.0132(7) Uani 1 1 d . . .
N5 N 0.9090(2) 0.6655(2) 0.15813(17) 0.0157(8) Uani 1 1 d . . .
N6 N 0.7824(2) 0.6199(2) 0.14623(18) 0.0177(8) Uani 1 1 d . . .
N7 N 0.7393(3) 0.9004(2) -0.04254(18) 0.0176(8) Uani 1 1 d . . .
N8 N 0.7727(2) 0.8084(2) -0.10369(18) 0.0180(8) Uani 1 1 d . . .
Ir1 Ir 0.802329(11) 0.748665(9) 0.039278(8) 0.01038(9) Uani 1 1 d . . .
C55 C 0.5919(6) 0.1925(6) 0.1822(5) 0.083(3) Uani 1 1 d . . .
H55A H 0.6224 0.1567 0.2141 0.100 Uiso 1 1 calc R . .
H55B H 0.6050 0.2476 0.1955 0.100 Uiso 1 1 calc R . .
Cl1 Cl 0.4840(2) 0.17631(17) 0.1779(3) 0.172(2) Uani 1 1 d . . .
Cl2 Cl 0.6264(3) 0.1756(2) 0.10890(15) 0.1354(14) Uani 1 1 d . . .

loop_
_atom_site_aniso_label
_atom_site_aniso_U_11
_atom_site_aniso_U_22
_atom_site_aniso_U_33
_atom_site_aniso_U_23
_atom_site_aniso_U_13
_atom_site_aniso_U_12
F1 0.030(3) 0.038(4) 0.039(4) 0.001(3) 0.022(3) 0.012(3)
F1A 0.27(2) 0.044(6) 0.026(5) -0.009(4) -0.039(9) 0.030(10)
F2 0.029(4) 0.074(6) 0.037(4) 0.003(4) -0.016(3) -0.006(4)
F2A 0.030(4) 0.083(7) 0.119(9) 0.000(7) 0.025(5) 0.007(4)
F3 0.037(4) 0.071(5) 0.035(4) 0.021(4) 0.011(3) -0.009(4)
F3A 0.105(8) 0.055(5) 0.042(5) 0.007(4) 0.017(5) 0.015(5)
F4 0.019(3) 0.068(5) 0.060(5) 0.025(4) -0.013(3) -0.012(3)
F4A 0.043(5) 0.068(6) 0.149(10) -0.012(7) 0.012(6) 0.009(5)
F5 0.080(7) 0.021(4) 0.068(6) 0.001(4) 0.000(5) 0.021(5)
F5A 0.070(7) 0.028(4) 0.086(7) -0.011(4) -0.004(6) -0.015(5)
F6 0.059(5) 0.031(4) 0.039(5) -0.003(3) 0.019(4) 0.017(4)
F6A 0.083(7) 0.025(4) 0.050(5) -0.010(3) 0.017(5) -0.012(5)
P1 0.0217(7) 0.0241(7) 0.0520(9) 0.0039(6) -0.0009(6) 0.0028(5)
C1 0.013(2) 0.018(2) 0.023(2) 0.0012(18) 0.0020(18) -0.0029(17)
C2 0.006(2) 0.026(2) 0.020(2) 0.002(2) 0.0037(18) -0.0008(19)
C3 0.018(2) 0.022(2) 0.025(3) -0.001(2) 0.006(2) -0.002(2)
C4 0.015(2) 0.024(2) 0.022(2) -0.0017(19) 0.0010(18) 0.0005(19)
C5 0.018(2) 0.015(2) 0.017(2) 0.0038(17) 0.0014(18) 0.0031(18)
C6 0.019(2) 0.014(2) 0.018(2) 0.0015(17) -0.0005(18) 0.0025(18)
C7 0.018(2) 0.014(2) 0.019(2) 0.0022(18) 0.0002(18) -0.0034(18)
C8 0.020(2) 0.016(2) 0.026(3) -0.0009(19) 0.002(2) -0.0049(19)
C9 0.020(2) 0.019(2) 0.022(2) -0.0010(19) 0.0017(19) -0.0077(19)
C10 0.016(2) 0.019(2) 0.019(2) -0.0006(18) -0.0008(18) -0.0041(18)
C11 0.015(2) 0.022(2) 0.021(2) 0.0009(19) -0.0023(18) -0.0017(18)
C12 0.012(2) 0.016(2) 0.019(3) 0.0031(16) 0.001(2) -0.0001(16)
C13 0.014(2) 0.023(3) 0.030(3) 0.002(2) 0.002(2) -0.0013(19)
C14 0.017(2) 0.020(2) 0.022(2) 0.0011(19) 0.0056(19) 0.0015(18)
C15 0.018(2) 0.014(2) 0.018(2) 0.0034(17) 0.0052(18) 0.0028(17)
C16 0.020(2) 0.017(2) 0.015(2) 0.0008(18) -0.0016(18) 0.0035(18)
C17 0.020(2) 0.011(2) 0.018(2) -0.0011(17) 0.0028(18) 0.0023(18)
C18 0.018(2) 0.020(2) 0.020(2) -0.0019(19) -0.0020(18) -0.0002(19)
C19 0.017(2) 0.012(2) 0.023(2) 0.0004(18) -0.0005(18) 0.0003(17)
C20 0.014(2) 0.013(2) 0.019(2) 0.0029(17) -0.0011(17) -0.0003(17)
C21 0.019(3) 0.030(3) 0.038(3) -0.007(2) 0.012(2) -0.004(2)
C22 0.027(3) 0.042(4) 0.054(4) 0.008(3) 0.000(3) -0.008(2)
C23 0.020(2) 0.026(3) 0.037(3) -0.008(2) 0.007(2) 0.003(2)
C24 0.047(4) 0.045(4) 0.037(3) -0.011(3) 0.005(3) 0.018(3)
C25 0.021(2) 0.019(2) 0.039(3) -0.005(2) 0.001(2) -0.004(2)
C26 0.065(4) 0.042(4) 0.040(4) -0.016(3) 0.012(3) 0.008(3)
C27 0.020(2) 0.026(3) 0.030(3) -0.002(2) 0.001(2) -0.009(2)
C28 0.031(3) 0.047(4) 0.031(3) 0.003(3) -0.009(2) -0.015(3)
C29 0.016(2) 0.034(3) 0.037(3) -0.003(2) 0.003(2) 0.001(2)
C30 0.021(3) 0.035(3) 0.082(5) 0.004(3) 0.007(3) -0.004(2)
C31 0.019(2) 0.034(3) 0.028(3) -0.004(2) 0.008(2) 0.004(2)
C32 0.043(3) 0.033(3) 0.031(3) -0.002(2) 0.006(3) 0.013(3)
C33 0.024(3) 0.023(3) 0.022(2) -0.006(2) -0.002(2) -0.003(2)
C34 0.043(3) 0.028(3) 0.035(3) -0.008(2) 0.003(3) 0.006(2)
C35 0.019(2) 0.022(2) 0.034(3) -0.005(2) 0.000(2) -0.004(2)
C36 0.030(3) 0.041(4) 0.102(6) 0.032(4) -0.010(4) -0.017(3)
C37 0.012(2) 0.017(2) 0.019(2) -0.0043(18) 0.0051(17) 0.0022(17)
C38 0.024(2) 0.016(2) 0.020(2) 0.0013(18) 0.0015(19) 0.0046(19)
C39 0.020(2) 0.014(2) 0.024(2) 0.0012(18) 0.0053(19) 0.0020(18)
C40 0.013(2) 0.018(2) 0.026(2) 0.0026(19) 0.0002(18) -0.0006(18)
C41 0.020(2) 0.030(3) 0.029(3) 0.004(2) 0.005(2) 0.007(2)
C42 0.023(3) 0.035(3) 0.021(3) -0.0032(19) -0.006(2) -0.0050(19)
C43 0.014(2) 0.021(2) 0.025(2) 0.0035(19) -0.0008(19) -0.0032(18)
C44 0.033(3) 0.028(3) 0.027(3) 0.000(2) 0.002(2) -0.011(2)
C45 0.019(2) 0.037(3) 0.030(3) 0.006(2) 0.005(2) 0.001(2)
C46 0.011(2) 0.019(2) 0.019(2) 0.0014(18) 0.0044(17) -0.0010(17)
C47 0.026(3) 0.024(3) 0.018(2) 0.004(2) -0.0004(19) -0.002(2)
C48 0.026(3) 0.018(2) 0.022(2) 0.0021(19) 0.000(2) -0.001(2)
C49 0.026(3) 0.019(2) 0.019(2) 0.002(2) 0.007(2) 0.002(2)
C50 0.041(3) 0.026(3) 0.026(3) -0.002(2) -0.002(2) -0.001(2)
C51 0.033(3) 0.031(3) 0.030(3) 0.006(2) 0.019(3) 0.009(2)
C52 0.026(3) 0.019(2) 0.017(2) -0.0023(18) -0.0001(19) 0.002(2)
C53 0.032(3) 0.031(3) 0.030(3) 0.003(2) 0.006(2) 0.009(2)
C54 0.045(3) 0.017(2) 0.028(3) 0.000(2) -0.002(2) -0.005(2)
N1 0.0144(18) 0.0126(18) 0.0178(19) 0.0019(15) 0.0021(15) -0.0008(14)
N2 0.0111(18) 0.0155(19) 0.023(2) 0.0022(16) 0.0031(15) -0.0039(15)
N3 0.0148(19) 0.0142(18) 0.0174(19) 0.0013(15) 0.0028(15) -0.0017(15)
N4 0.0112(18) 0.0126(19) 0.0158(18) 0.0010(15) 0.0019(14) -0.0038(15)
N5 0.0167(19) 0.0137(18) 0.0168(18) 0.0047(15) 0.0022(15) 0.0008(15)
N6 0.017(2) 0.0164(19) 0.0188(19) 0.0024(15) -0.0005(16) -0.0039(16)
N7 0.023(2) 0.0118(18) 0.0177(19) 0.0041(15) 0.0005(16) 0.0008(15)
N8 0.0182(19) 0.020(2) 0.0160(19) 0.0022(16) 0.0030(15) 0.0021(16)
Ir1 0.00926(13) 0.01094(13) 0.01092(13) 0.00050(6) 0.00119(8) -0.00130(6)
C55 0.079(6) 0.080(7) 0.089(7) -0.022(5) 0.005(5) 0.001(5)
Cl1 0.0753(18) 0.0543(15) 0.391(7) 0.018(3) 0.042(3) 0.0045(13)
Cl2 0.204(4) 0.125(3) 0.0774(18) -0.0031(18) 0.018(2) 0.043(3)

loop_
_atom_type_symbol
_atom_type_description
_atom_type_scat_dispersion_real
_atom_type_scat_dispersion_imag
_atom_type_scat_source
C C 0.0181 0.0091 'International Tables Vol C Tables 4.2.6.8 and 6.1.1.4'
H H 0.0000 0.0000 'International Tables Vol C Tables 4.2.6.8 and 6.1.1.4'
N N 0.0311 0.0180 'International Tables Vol C Tables 4.2.6.8 and 6.1.1.4'
P P 0.2955 0.4335 'International Tables Vol C Tables 4.2.6.8 and 6.1.1.4'
F F 0.0727 0.0534 'International Tables Vol C Tables 4.2.6.8 and 6.1.1.4'
Cl Cl 0.3639 0.7018 'International Tables Vol C Tables 4.2.6.8 and 6.1.1.4'
Ir Ir -4.7710 6.5667 'International Tables Vol C Tables 4.2.6.8 and 6.1.1.4'

loop_
_geom_angle_atom_site_label_1
_geom_angle_atom_site_label_2
_geom_angle_atom_site_label_3
_geom_angle
F1 P1 F3A 143.8(5)
F1A P1 F1 39.3(8)
F1A P1 F2 127.9(9)
F1A P1 F2A 100.5(10)
F1A P1 F3 136.7(10)
F1A P1 F3A 174.4(7)
F1A P1 F4 47.3(8)
F1A P1 F4A 95.3(9)
F1A P1 F5 91.0(5)
F1A P1 F5A 98.4(7)
F1A P1 F6 78.1(5)
F1A P1 F6A 92.7(6)
F2 P1 F1 89.1(4)
F2 P1 F3A 54.7(5)
F2 P1 F4 173.3(5)
F2 P1 F4A 125.7(6)
F2 P1 F5 90.3(5)
F2 P1 F5A 111.1(5)
F2 P1 F6 96.3(5)
F2 P1 F6A 65.9(5)
F2A P1 F1 63.8(5)
F2A P1 F2 39.7(5)
F2A P1 F3A 84.2(6)
F2A P1 F4 133.7(6)
F2A P1 F4A 163.8(7)
F2A P1 F5 59.3(6)
F2A P1 F5A 91.4(6)
F2A P1 F6 122.1(6)
F2A P1 F6A 92.8(6)
F3 P1 F1 175.3(4)
F3 P1 F2 95.2(5)
F3 P1 F2A 118.6(6)
F3 P1 F3A 40.5(4)
F3 P1 F4 90.2(4)
F3 P1 F4A 47.9(5)
F3 P1 F5 93.6(5)
F3 P1 F5A 65.0(6)
F3 P1 F6 94.5(5)
F3 P1 F6A 102.5(5)
F4 P1 F1 85.4(4)
F4 P1 F3A 130.6(5)
F4 P1 F4A 61.0(5)
F4A P1 F1 130.3(5)
F4A P1 F3A 79.8(6)
F5 P1 F1 84.4(5)
F5 P1 F3A 94.0(5)
F5 P1 F4 85.4(5)
F5 P1 F4A 124.1(6)
F5A P1 F1 111.5(5)
F5A P1 F3A 84.4(5)
F5A P1 F4 67.6(5)
F5A P1 F4A 89.5(6)
F5A P1 F5 34.7(5)
F5A P1 F6 146.5(6)
F5A P1 F6A 167.2(6)
F6 P1 F1 87.0(4)
F6 P1 F3A 96.9(4)
F6 P1 F4 87.3(5)
F6 P1 F4A 58.1(5)
F6 P1 F5 169.1(5)
F6 P1 F6A 31.0(4)
F6A P1 F1 81.1(4)
F6A P1 F3A 84.1(5)
F6A P1 F4 116.9(5)
F6A P1 F4A 83.1(5)
F6A P1 F5 152.1(6)
C2 C1 C20 127.6(4)
C1 C2 C3 127.2(4)
N4 C2 C1 123.4(4)
N4 C2 C3 108.8(4)
C2 C3 C21 124.6(5)
C4 C3 C2 106.9(4)
C4 C3 C21 128.5(5)
C3 C4 C5 107.6(4)
C3 C4 C23 126.8(4)
C5 C4 C23 125.5(4)
C6 C5 C4 127.0(4)
N4 C5 C4 109.0(4)
N4 C5 C6 123.7(4)
C5 C6 C7 126.2(4)
C6 C7 C8 126.7(4)
N3 C7 C6 124.0(4)
N3 C7 C8 108.8(4)
C7 C8 C25 125.6(4)
C9 C8 C7 107.1(4)
C9 C8 C25 127.2(4)
C8 C9 C10 107.0(4)
C8 C9 C27 128.8(4)
C10 C9 C27 124.2(4)
C11 C10 C9 126.5(4)
N3 C10 C9 108.5(4)
N3 C10 C11 124.5(4)
C12 C11 C10 126.3(4)
C11 C12 C13 127.6(5)
N2 C12 C11 123.7(4)
N2 C12 C13 108.2(4)
C12 C13 C29 125.0(5)
C14 C13 C12 107.9(4)
C14 C13 C29 127.0(5)
C13 C14 C15 106.8(4)
C13 C14 C31 128.2(4)
C15 C14 C31 124.9(4)
C16 C15 C14 126.8(4)
N2 C15 C14 109.2(4)
N2 C15 C16 123.7(4)
C15 C16 C17 126.7(4)
C16 C17 C18 127.0(4)
N1 C17 C16 123.8(4)
N1 C17 C18 108.8(4)
C17 C18 C33 123.8(4)
C19 C18 C17 107.7(4)
C19 C18 C33 128.4(4)
C18 C19 C20 107.0(4)
C18 C19 C35 128.4(4)
C20 C19 C35 124.6(4)
C1 C20 C19 127.5(4)
N1 C20 C1 123.2(4)
N1 C20 C19 109.0(4)
C22 C21 C3 113.6(5)
C4 C23 C24 113.6(4)
C8 C25 C26 115.4(5)
C9 C27 C28 112.9(4)
C13 C29 C30 111.5(5)
C14 C31 C32 114.0(4)
C18 C33 C34 113.1(4)
C36 C35 C19 112.9(4)
N5 C37 Ir1 128.5(3)
N6 C37 N5 102.2(4)
N6 C37 Ir1 129.2(3)
C39 C38 N5 106.9(4)
C38 C39 N6 106.8(4)
C41 C40 C42 112.6(4)
N5 C40 C41 110.4(4)
N5 C40 C42 110.5(4)
C44 C43 C45 112.2(4)
N6 C43 C44 109.6(4)
N6 C43 C45 110.5(4)
N7 C46 Ir1 129.2(3)
N8 C46 N7 102.0(4)
N8 C46 Ir1 128.7(3)
C48 C47 N8 107.1(4)
C47 C48 N7 106.9(4)
C50 C49 C51 112.3(5)
N8 C49 C50 110.1(4)
N8 C49 C51 110.8(4)
C54 C52 C53 112.7(4)
N7 C52 C53 110.0(4)
N7 C52 C54 110.0(4)
C17 N1 Ir1 125.7(3)
C20 N1 C17 107.4(4)
C20 N1 Ir1 126.8(3)
C12 N2 Ir1 126.0(3)
C15 N2 C12 107.7(4)
C15 N2 Ir1 126.2(3)
C7 N3 Ir1 125.8(3)
C10 N3 C7 108.5(4)
C10 N3 Ir1 125.7(3)
C2 N4 Ir1 125.8(3)
C5 N4 C2 107.5(4)
C5 N4 Ir1 126.8(3)
C37 N5 C38 111.7(4)
C37 N5 C40 129.4(4)
C38 N5 C40 118.8(4)
C37 N6 C39 112.3(4)
C37 N6 C43 128.4(4)
C39 N6 C43 119.1(4)
C46 N7 C48 111.8(4)
C46 N7 C52 129.4(4)
C48 N7 C52 118.8(4)
C46 N8 C47 112.1(4)
C46 N8 C49 128.7(4)
C47 N8 C49 119.2(4)
C46 Ir1 C37 179.40(16)
N1 Ir1 C37 89.64(16)
N1 Ir1 C46 90.68(16)
N1 Ir1 N3 179.24(14)
N2 Ir1 C37 89.79(16)
N2 Ir1 C46 89.69(16)
N2 Ir1 N1 90.12(15)
N2 Ir1 N3 89.80(15)
N3 Ir1 C37 89.60(16)
N3 Ir1 C46 90.08(16)
N4 Ir1 C37 90.57(15)
N4 Ir1 C46 89.94(16)
N4 Ir1 N1 90.15(15)
N4 Ir1 N2 179.55(14)
N4 Ir1 N3 89.94(15)
Cl1 C55 Cl2 110.2(6)

loop_
_geom_bond_atom_site_label_1
_geom_bond_atom_site_label_2
_geom_bond_distance
F1 P1 1.693(7)
F1A P1 1.430(9)
F2 P1 1.523(7)
F2A P1 1.521(8)
F3 P1 1.495(7)
F3A P1 1.727(8)
F4 P1 1.649(7)
F4A P1 1.669(9)
F5 P1 1.642(8)
F5A P1 1.545(9)
F6 P1 1.559(8)
F6A P1 1.641(8)
C1 C2 1.394(7)
C1 C20 1.394(7)
C2 C3 1.455(7)
C2 N4 1.388(6)
C3 C4 1.367(7)
C3 C21 1.507(7)
C4 C5 1.450(7)
C4 C23 1.506(7)
C5 C6 1.393(7)
C5 N4 1.377(6)
C6 C7 1.415(7)
C7 C8 1.449(6)
C7 N3 1.373(6)
C8 C9 1.368(7)
C8 C25 1.499(7)
C9 C10 1.461(7)
C9 C27 1.502(7)
C10 C11 1.394(7)
C10 N3 1.368(6)
C11 C12 1.392(7)
C12 C13 1.456(7)
C12 N2 1.379(6)
C13 C14 1.353(7)
C13 C29 1.516(7)
C14 C15 1.452(6)
C14 C31 1.509(7)
C15 C16 1.395(7)
C15 N2 1.374(6)
C16 C17 1.401(7)
C17 C18 1.441(7)
C17 N1 1.379(6)
C18 C19 1.356(7)
C18 C33 1.510(7)
C19 C20 1.450(6)
C19 C35 1.505(6)
C20 N1 1.373(6)
C21 C22 1.504(9)
C23 C24 1.519(8)
C25 C26 1.505(8)
C27 C28 1.525(7)
C29 C30 1.518(8)
C31 C32 1.525(8)
C33 C34 1.536(7)
C35 C36 1.500(8)
C37 N5 1.374(6)
C37 N6 1.368(6)
C37 Ir1 2.151(5)
C38 C39 1.335(7)
C38 N5 1.382(6)
C39 N6 1.375(6)
C40 C41 1.526(7)
C40 C42 1.538(7)
C40 N5 1.483(6)
C43 C44 1.521(7)
C43 C45 1.527(7)
C43 N6 1.478(6)
C46 N7 1.376(6)
C46 N8 1.375(6)
C46 Ir1 2.143(5)
C47 C48 1.333(7)
C47 N8 1.376(6)
C48 N7 1.381(6)
C49 C50 1.518(7)
C49 C51 1.519(7)
C49 N8 1.480(6)
C52 C53 1.527(7)
C52 C54 1.524(7)
C52 N7 1.482(6)
N1 Ir1 2.018(4)
N2 Ir1 2.015(4)
N3 Ir1 2.021(4)
N4 Ir1 2.015(4)
C55 Cl1 1.723(10)
C55 Cl2 1.738(10)
